data_7215938
loop_
_publ_author_name
'Thakuria, Ranjit'
'Nath, Naba K.'
'Roy, Saikat'
'Nangia, Ashwini'

_publ_section_title
;
 Polymorphism and isostructurality in sulfonylhydrazones
;
_journal_issue 22
_journal_name_full CrystEngComm
_journal_page_first 4681
_journal_paper_doi 10.1039/c3ce42301h
_journal_volume 16
_journal_year 2014
_chemical_formula_moiety 'C20 H16 I2 N2 O2 S'
_chemical_formula_sum 'C20 H16 I2 N2 O2 S'
_chemical_formula_weight 602.21
_chemical_melting_point 522(2)
_chemical_name_common 'methyldiiodo sulfonylhydrazone'
_chemical_name_systematic
; 
 methyldiiodo sulfonylhydrazone 
;
_space_group_IT_number 14
_symmetry_cell_setting monoclinic
_symmetry_space_group_name_Hall '-P 2ybc'
_symmetry_space_group_name_H-M 'P 1 21/c 1'
_atom_sites_solution_hydrogens geom
_atom_sites_solution_primary direct
_atom_sites_solution_secondary difmap
_audit_creation_method SHELXL-97
_cell_angle_alpha 90.00
_cell_angle_beta 96.670(2)
_cell_angle_gamma 90.00
_cell_formula_units_Z 4
_cell_length_a 11.6335(16)
_cell_length_b 11.6089(16)
_cell_length_c 15.843(2)
_cell_measurement_reflns_used 6494
_cell_measurement_temperature 298(2)
_cell_measurement_theta_max 26.01
_cell_measurement_theta_min 2.49
_cell_volume 2125.1(5)
_computing_cell_refinement 'Bruker SMART'
_computing_data_collection 'Bruker SMART'
_computing_data_reduction 'Bruker SAINT'
_computing_molecular_graphics 'Bruker SHELXTL'
_computing_publication_material 'Bruker SHELXTL'
_computing_structure_refinement 'SHELXL-97 (Sheldrick, 1997)'
_computing_structure_solution 'SHELXS-97 (Sheldrick, 1990)'
_diffrn_ambient_temperature 298(2)
_diffrn_measured_fraction_theta_full 0.994
_diffrn_measured_fraction_theta_max 0.994
_diffrn_measurement_device_type 'CCD area detector'
_diffrn_measurement_method 'phi and omega scans'
_diffrn_radiation_monochromator graphite
_diffrn_radiation_source 'fine-focus sealed tube'
_diffrn_radiation_type MoK\a
_diffrn_radiation_wavelength 0.71073
_diffrn_reflns_av_R_equivalents 0.0280
_diffrn_reflns_av_sigmaI/netI 0.0206
_diffrn_reflns_limit_h_max 14
_diffrn_reflns_limit_h_min -14
_diffrn_reflns_limit_k_max 14
_diffrn_reflns_limit_k_min -14
_diffrn_reflns_limit_l_max 19
_diffrn_reflns_limit_l_min -19
_diffrn_reflns_number 21633
_diffrn_reflns_theta_full 26.16
_diffrn_reflns_theta_max 26.16
_diffrn_reflns_theta_min 1.76
_exptl_absorpt_coefficient_mu 3.075
_exptl_absorpt_correction_T_max 0.7485
_exptl_absorpt_correction_T_min 0.3086
_exptl_absorpt_correction_type multi-scan
_exptl_absorpt_process_details 'Bruker AXS SADABS program'
_exptl_crystal_colour brown
_exptl_crystal_density_diffrn 1.882
_exptl_crystal_density_method 'not measured'
_exptl_crystal_description plate
_exptl_crystal_F_000 1152
_exptl_crystal_size_max 0.50
_exptl_crystal_size_mid 0.40
_exptl_crystal_size_min 0.10
_refine_diff_density_max 1.798
_refine_diff_density_min -1.257
_refine_diff_density_rms 0.097
_refine_ls_extinction_method none
_refine_ls_goodness_of_fit_ref 1.064
_refine_ls_hydrogen_treatment mixed
_refine_ls_matrix_type full
_refine_ls_number_parameters 249
_refine_ls_number_reflns 4235
_refine_ls_number_restraints 0
_refine_ls_restrained_S_all 1.064
_refine_ls_R_factor_all 0.0447
_refine_ls_R_factor_gt 0.0390
_refine_ls_shift/su_max 0.002
_refine_ls_shift/su_mean 0.000
_refine_ls_structure_factor_coef Fsqd
_refine_ls_weighting_details 'calc w=1/[\s^2^(Fo^2^)+(0.0498P)^2^+3.1330P] where P=(Fo^2^+2Fc^2^)/3'
_refine_ls_weighting_scheme calc
_refine_ls_wR_factor_gt 0.1003
_refine_ls_wR_factor_ref 0.1047
_reflns_number_gt 3678
_reflns_number_total 4235
_reflns_threshold_expression >2sigma(I)
_cod_data_source_file c3ce42301h.txt
_cod_data_source_block MISH
_cod_depositor_comments
;
The following automatic conversions were performed:

'_symmetry_cell_setting' value 'Monoclinic' changed to 'monoclinic'
according to
/usr/data/users/saulius/crontab/automatic-downloads/rss-feeds/RSC/lib/dictionaries/cif_core.dic
dictionary named 'cif_core.dic' version 2.4.2 from 2011-04-26.

Automatic conversion script
Id: cif_fix_values 2281 2013-09-26 08:29:07Z andrius 
;
_cod_original_sg_symbol_H-M 'P21/c  '
_cod_database_code 7215938

loop_
_symmetry_equiv_pos_as_xyz
'x, y, z'
'-x, y+1/2, -z+1/2'
'-x, -y, -z'
'x, -y-1/2, z-1/2'

loop_
_atom_site_label
_atom_site_type_symbol
_atom_site_fract_x
_atom_site_fract_y
_atom_site_fract_z
_atom_site_U_iso_or_equiv
_atom_site_adp_type
_atom_site_occupancy
_atom_site_symmetry_multiplicity
_atom_site_calc_flag
_atom_site_refinement_flags
C1 C 0.6204(4) 0.3751(4) 0.2961(3) 0.0589(11) Uani 1 1 d .
C2 C 0.6071(4) 0.4916(5) 0.2839(3) 0.0704(13) Uani 1 1 d .
H2 H 0.5408 0.5193 0.2518 0.084 Uiso 1 1 calc R
C3 C 0.6903(4) 0.5687(4) 0.3184(3) 0.0614(11) Uani 1 1 d .
H3 H 0.6803 0.6474 0.3093 0.074 Uiso 1 1 calc R
C4 C 0.7876(3) 0.5281(3) 0.3661(2) 0.0443(8) Uani 1 1 d .
C5 C 0.8029(4) 0.4118(4) 0.3796(3) 0.0651(12) Uani 1 1 d .
H5 H 0.8691 0.3843 0.4119 0.078 Uiso 1 1 calc R
C6 C 0.7190(4) 0.3368(4) 0.3447(3) 0.0695(12) Uani 1 1 d .
H6 H 0.7290 0.2582 0.3542 0.083 Uiso 1 1 calc R
C7 C 1.1109(3) 0.5378(3) 0.2654(2) 0.0424(8) Uani 1 1 d .
C8 C 1.1934(3) 0.4642(3) 0.3210(2) 0.0436(8) Uani 1 1 d .
C9 C 1.2756(4) 0.5164(4) 0.3797(3) 0.0588(10) Uani 1 1 d .
H9 H 1.2784 0.5962 0.3842 0.071 Uiso 1 1 calc R
C10 C 1.3530(4) 0.4496(4) 0.4315(3) 0.0662(12) Uani 1 1 d .
H10 H 1.4082 0.4844 0.4705 0.079 Uiso 1 1 calc R
C11 C 1.3480(3) 0.3315(4) 0.4250(3) 0.0543(10) Uani 1 1 d .
C12 C 1.2647(4) 0.2787(4) 0.3687(3) 0.0547(10) Uani 1 1 d .
H12 H 1.2603 0.1988 0.3660 0.066 Uiso 1 1 calc R
C13 C 1.1880(4) 0.3455(3) 0.3164(2) 0.0493(9) Uani 1 1 d .
H13 H 1.1325 0.3103 0.2779 0.059 Uiso 1 1 calc R
C14 C 1.1282(3) 0.5517(3) 0.1748(2) 0.0441(8) Uani 1 1 d .
C15 C 1.0492(4) 0.6124(3) 0.1184(3) 0.0511(9) Uani 1 1 d .
H15 H 0.9829 0.6430 0.1373 0.061 Uiso 1 1 calc R
C16 C 1.0687(4) 0.6277(4) 0.0347(3) 0.0556(10) Uani 1 1 d .
H16 H 1.0152 0.6674 -0.0027 0.067 Uiso 1 1 calc R
C17 C 1.1674(4) 0.5839(4) 0.0069(2) 0.0533(9) Uani 1 1 d .
C18 C 1.2459(4) 0.5228(4) 0.0606(3) 0.0638(11) Uani 1 1 d .
H18 H 1.3119 0.4924 0.0410 0.077 Uiso 1 1 calc R
C19 C 1.2260(4) 0.5068(4) 0.1445(3) 0.0580(10) Uani 1 1 d .
H19 H 1.2791 0.4652 0.1810 0.070 Uiso 1 1 calc R
C20 C 0.5324(5) 0.2911(6) 0.2558(4) 0.0859(17) Uani 1 1 d .
H20A H 0.5626 0.2531 0.2092 0.129 Uiso 1 1 calc R
H20B H 0.4628 0.3315 0.2354 0.129 Uiso 1 1 calc R
H20C H 0.5158 0.2349 0.2972 0.129 Uiso 1 1 calc R
H1A H 1.040(4) 0.538(4) 0.400(3) 0.039(12) Uiso 1 1 d .
I1 I 1.47179(3) 0.23244(4) 0.49995(2) 0.08088(15) Uani 1 1 d .
I2 I 1.20019(4) 0.60982(3) -0.11925(2) 0.08052(15) Uani 1 1 d .
N1 N 1.0169(3) 0.5838(3) 0.3782(2) 0.0476(8) Uani 1 1 d .
N2 N 1.0268(3) 0.5930(3) 0.29255(19) 0.0450(7) Uani 1 1 d .
O1 O 0.8667(3) 0.7365(2) 0.37800(19) 0.0574(7) Uani 1 1 d .
O2 O 0.9141(3) 0.6065(2) 0.50049(16) 0.0517(6) Uani 1 1 d .
S1 S 0.89469(8) 0.62430(8) 0.41040(5) 0.0431(2) Uani 1 1 d .

loop_
_atom_site_aniso_label
_atom_site_aniso_U_11
_atom_site_aniso_U_22
_atom_site_aniso_U_33
_atom_site_aniso_U_23
_atom_site_aniso_U_13
_atom_site_aniso_U_12
C1 0.052(2) 0.077(3) 0.049(2) -0.010(2) 0.0128(18) -0.010(2)
C2 0.050(2) 0.086(4) 0.071(3) 0.001(3) -0.011(2) 0.008(2)
C3 0.056(2) 0.060(3) 0.066(3) 0.005(2) -0.003(2) 0.011(2)
C4 0.0452(19) 0.050(2) 0.0375(17) -0.0011(15) 0.0048(14) 0.0047(16)
C5 0.061(3) 0.053(2) 0.077(3) 0.006(2) -0.013(2) 0.003(2)
C6 0.074(3) 0.050(2) 0.082(3) 0.002(2) -0.002(2) -0.002(2)
C7 0.0447(18) 0.0430(18) 0.0395(18) 0.0021(15) 0.0045(14) -0.0046(15)
C8 0.0417(18) 0.049(2) 0.0405(18) -0.0005(15) 0.0060(14) -0.0012(15)
C9 0.052(2) 0.049(2) 0.071(3) 0.003(2) -0.007(2) -0.0075(18)
C10 0.048(2) 0.070(3) 0.076(3) 0.000(2) -0.015(2) -0.008(2)
C11 0.047(2) 0.065(3) 0.051(2) 0.0111(19) 0.0044(17) 0.0060(19)
C12 0.063(3) 0.051(2) 0.050(2) 0.0025(18) 0.0081(19) 0.0025(19)
C13 0.054(2) 0.053(2) 0.0400(18) -0.0036(16) 0.0015(16) -0.0029(17)
C14 0.049(2) 0.0430(19) 0.0416(18) -0.0001(15) 0.0089(15) -0.0034(15)
C15 0.051(2) 0.059(2) 0.044(2) 0.0017(17) 0.0092(16) 0.0063(18)
C16 0.069(3) 0.056(2) 0.042(2) 0.0038(17) 0.0046(18) 0.002(2)
C17 0.071(3) 0.049(2) 0.042(2) -0.0011(16) 0.0176(18) -0.0077(19)
C18 0.074(3) 0.062(3) 0.061(3) 0.005(2) 0.030(2) 0.013(2)
C19 0.062(2) 0.059(2) 0.054(2) 0.0114(19) 0.0160(19) 0.013(2)
C20 0.072(3) 0.107(4) 0.078(4) -0.022(3) 0.008(3) -0.024(3)
I1 0.0699(2) 0.0919(3) 0.0775(2) 0.02783(18) -0.00541(17) 0.01418(17)
I2 0.1160(3) 0.0823(3) 0.04877(19) -0.00129(14) 0.03263(18) -0.0166(2)
N1 0.0502(19) 0.057(2) 0.0356(16) 0.0068(15) 0.0058(14) 0.0075(16)
N2 0.0481(17) 0.0515(17) 0.0356(15) 0.0033(13) 0.0058(12) 0.0010(14)
O1 0.076(2) 0.0448(15) 0.0510(16) 0.0034(12) 0.0048(14) 0.0079(13)
O2 0.0631(17) 0.0582(16) 0.0340(13) 0.0002(11) 0.0065(11) 0.0067(13)
S1 0.0510(5) 0.0443(5) 0.0341(4) 0.0015(3) 0.0050(4) 0.0059(4)

loop_
_atom_type_symbol
_atom_type_description
_atom_type_scat_dispersion_real
_atom_type_scat_dispersion_imag
_atom_type_scat_source
C C 0.0033 0.0016 'International Tables Vol C Tables 4.2.6.8 and 6.1.1.4'
N N 0.0061 0.0033 'International Tables Vol C Tables 4.2.6.8 and 6.1.1.4'
O O 0.0106 0.0060 'International Tables Vol C Tables 4.2.6.8 and 6.1.1.4'
S S 0.1246 0.1234 'International Tables Vol C Tables 4.2.6.8 and 6.1.1.4'
I I -0.4742 1.8119 'International Tables Vol C Tables 4.2.6.8 and 6.1.1.4'
H H 0.0000 0.0000 'International Tables Vol C Tables 4.2.6.8 and 6.1.1.4'

loop_
_geom_angle_atom_site_label_1
_geom_angle_atom_site_label_2
_geom_angle_atom_site_label_3
_geom_angle
C2 C1 C6 118.0(4)
C2 C1 C20 121.3(5)
C6 C1 C20 120.6(5)
C1 C2 C3 121.3(4)
C1 C2 H2 119.4
C3 C2 H2 119.4
C4 C3 C2 119.4(4)
C4 C3 H3 120.3
C2 C3 H3 120.3
C3 C4 C5 120.5(4)
C3 C4 S1 120.3(3)
C5 C4 S1 119.2(3)
C6 C5 C4 119.0(4)
C6 C5 H5 120.5
C4 C5 H5 120.5
C5 C6 C1 121.8(4)
C5 C6 H6 119.1
C1 C6 H6 119.1
N2 C7 C14 117.7(3)
N2 C7 C8 123.4(3)
C14 C7 C8 118.9(3)
C13 C8 C9 119.5(4)
C13 C8 C7 121.2(3)
C9 C8 C7 119.3(4)
C10 C9 C8 120.1(4)
C10 C9 H9 119.9
C8 C9 H9 119.9
C11 C10 C9 119.7(4)
C11 C10 H10 120.2
C9 C10 H10 120.2
C10 C11 C12 120.7(4)
C10 C11 I1 118.9(3)
C12 C11 I1 120.4(3)
C11 C12 C13 119.6(4)
C11 C12 H12 120.2
C13 C12 H12 120.2
C8 C13 C12 120.4(4)
C8 C13 H13 119.8
C12 C13 H13 119.8
C19 C14 C15 118.3(4)
C19 C14 C7 120.2(3)
C15 C14 C7 121.5(3)
C16 C15 C14 120.6(4)
C16 C15 H15 119.7
C14 C15 H15 119.7
C17 C16 C15 119.8(4)
C17 C16 H16 120.1
C15 C16 H16 120.1
C18 C17 C16 120.9(4)
C18 C17 I2 118.9(3)
C16 C17 I2 120.3(3)
C17 C18 C19 119.4(4)
C17 C18 H18 120.3
C19 C18 H18 120.3
C14 C19 C18 121.0(4)
C14 C19 H19 119.5
C18 C19 H19 119.5
C1 C20 H20A 109.5
C1 C20 H20B 109.5
H20A C20 H20B 109.5
C1 C20 H20C 109.5
H20A C20 H20C 109.5
H20B C20 H20C 109.5
N2 N1 S1 117.4(3)
N2 N1 H1A 119(4)
S1 N1 H1A 113(4)
C7 N2 N1 116.4(3)
O1 S1 O2 119.56(17)
O1 S1 N1 108.8(2)
O2 S1 N1 103.15(17)
O1 S1 C4 108.38(19)
O2 S1 C4 109.18(17)
N1 S1 C4 107.13(18)

loop_
_geom_bond_atom_site_label_1
_geom_bond_atom_site_label_2
_geom_bond_distance
C1 C2 1.373(7)
C1 C6 1.378(7)
C1 C20 1.501(7)
C2 C3 1.384(7)
C2 H2 0.9300
C3 C4 1.370(6)
C3 H3 0.9300
C4 C5 1.375(6)
C4 S1 1.757(4)
C5 C6 1.375(7)
C5 H5 0.9300
C6 H6 0.9300
C7 N2 1.284(5)
C7 C14 1.482(5)
C7 C8 1.493(5)
C8 C13 1.381(6)
C8 C9 1.393(6)
C9 C10 1.383(6)
C9 H9 0.9300
C10 C11 1.376(7)
C10 H10 0.9300
C11 C12 1.381(6)
C11 I1 2.100(4)
C12 C13 1.383(6)
C12 H12 0.9300
C13 H13 0.9300
C14 C19 1.387(6)
C14 C15 1.396(5)
C15 C16 1.382(6)
C15 H15 0.9300
C16 C17 1.374(6)
C16 H16 0.9300
C17 C18 1.372(7)
C17 I2 2.099(4)
C18 C19 1.388(6)
C18 H18 0.9300
C19 H19 0.9300
C20 H20A 0.9600
C20 H20B 0.9600
C20 H20C 0.9600
N1 N2 1.379(4)
N1 S1 1.635(4)
N1 H1A 0.67(4)
O1 S1 1.424(3)
O2 S1 1.434(3)
